data_8101244
loop_
_publ_author_name
'Blachnik, Roger'
'Reuter, Hans'
'Wiest, Thomas'
'Eickmeier, Henning'

_publ_section_title
;
Crystal structure of 1,2-vinylenbis(triphenylphosphonium) 
tetrabromocuprate(II), [Ph~3~P--CH=CH--PPh~3~][CuBr~4~]
;
_journal_issue 2
_journal_name_full 'Zeitschrift f\"ur Kristallographie - New Crystal Structures'
_journal_page_first 249
_journal_page_last 250
_journal_volume 215
_journal_year 2000
_chemical_formula_structural '[Ph3P-CH=CH-PPh3][CuBr4]'
_chemical_formula_sum 'C38 H32 Br4 Cu P2'
_chemical_formula_weight 933.76
_chemical_name_common
;
1,2-Vinylen-bis(triphenylphosphonium)tetrabromocuprate(II)
;
_space_group_IT_number 15
_symmetry_cell_setting monoclinic
_symmetry_space_group_name_Hall '-C 2yc'
_symmetry_space_group_name_H-M 'C 1 2/c 1'
_cell_angle_alpha 90.00
_cell_angle_beta 100.35(3)
_cell_angle_gamma 90.00
_cell_formula_units_Z 4
_cell_length_a 10.191(3)
_cell_length_b 18.205(4)
_cell_length_c 19.884(3)
_cell_measurement_temperature 293(2)
_cell_volume 3629.0(15)
_diffrn_ambient_temperature 293(2)
_exptl_crystal_density_diffrn 1.709
_cod_depositor_comments
;
The following automatic conversions were performed:
'_symmetry_cell_setting' value 'Monoclinic' changed to 'monoclinic'
according to '/home/saulius/struct/CIF-dictionaries/cif_core.dic'
dictionary named 'cif_core.dic' version 2.4.1 from 2010-06-29.

Automatic conversion script
Id: cif_fix_enum 1527 2010-12-29 10:47:43Z saulius 
;
_cod_original_sg_symbol_H-M 'C 2/c'
_cod_database_code 8101244

loop_
_symmetry_equiv_pos_as_xyz
'x, y, z'
'-x, y, -z+1/2'
'x+1/2, y+1/2, z'
'-x+1/2, y+1/2, -z+1/2'
'-x, -y, -z'
'x, -y, z-1/2'
'-x+1/2, -y+1/2, -z'
'x+1/2, -y+1/2, z-1/2'

loop_
_atom_site_label
_atom_site_type_symbol
_atom_site_fract_x
_atom_site_fract_y
_atom_site_fract_z
_atom_site_U_iso_or_equiv
_atom_site_adp_type
_atom_site_occupancy
_atom_site_symmetry_multiplicity
_atom_site_calc_flag
_atom_site_refinement_flags
_atom_site_disorder_assembly
_atom_site_disorder_group
Cu1 Cu 0.5000 0.93279(12) 0.2500 0.0443(6) Uani 1 4 d S . .
Br1 Br 0.40506(14) 1.01897(8) 0.31685(6) 0.0539(4) Uani 1 8 d . . .
Br2 Br 0.68740(15) 0.85331(8) 0.29309(7) 0.0624(5) Uani 1 8 d . . .
P1 P 0.0686(3) 0.72340(16) 0.36224(12) 0.0301(7) Uani 1 8 d . . .
C1 C -0.0291(10) 0.7188(6) 0.2773(5) 0.029(2) Uani 1 8 d . . .
H1 H -0.1216 0.7164 0.2716 0.035 Uiso 1 8 calc R . .
C10 C -0.0112(11) 0.6747(6) 0.4215(5) 0.033(3) Uani 1 8 d . . .
C11 C -0.1448(12) 0.6869(7) 0.4218(6) 0.044(3) Uani 1 8 d . . .
H11 H -0.1951 0.7153 0.3877 0.053 Uiso 1 8 calc R . .
C12 C -0.2045(13) 0.6565(8) 0.4732(6) 0.058(4) Uani 1 8 d . . .
H12 H -0.2932 0.6666 0.4752 0.070 Uiso 1 8 calc R . .
C13 C -0.1291(16) 0.6110(8) 0.5215(6) 0.064(4) Uani 1 8 d . . .
H13 H -0.1688 0.5894 0.5552 0.076 Uiso 1 8 calc R . .
C14 C 0.0013(15) 0.5977(8) 0.5201(6) 0.060(4) Uani 1 8 d . . .
H14 H 0.0502 0.5667 0.5526 0.072 Uiso 1 8 calc R . .
C15 C 0.0620(13) 0.6300(7) 0.4706(5) 0.047(3) Uani 1 8 d . . .
H15 H 0.1519 0.6216 0.4703 0.056 Uiso 1 8 calc R . .
C20 C 0.0760(10) 0.8174(6) 0.3879(5) 0.029(2) Uani 1 8 d . . .
C21 C 0.1035(12) 0.8713(7) 0.3422(6) 0.045(3) Uani 1 8 d . . .
H21 H 0.1117 0.8587 0.2978 0.058(17) Uiso 1 8 calc R . .
C22 C 0.1182(13) 0.9428(8) 0.3637(8) 0.062(4) Uani 1 8 d . . .
H22 H 0.1359 0.9792 0.3337 0.058(17) Uiso 1 8 calc R . .
C23 C 0.1069(14) 0.9609(8) 0.4288(8) 0.066(4) Uani 1 8 d . . .
H23 H 0.1188 1.0095 0.4430 0.058(17) Uiso 1 8 calc R . .
C24 C 0.0789(13) 0.9097(7) 0.4731(6) 0.053(3) Uani 1 8 d . . .
H24 H 0.0695 0.9235 0.5170 0.058(17) Uiso 1 8 calc R . .
C25 C 0.0641(11) 0.8369(6) 0.4536(5) 0.039(3) Uani 1 8 d . . .
H25 H 0.0463 0.8015 0.4845 0.058(17) Uiso 1 8 calc R . .
C30 C 0.2293(10) 0.6887(7) 0.3576(5) 0.034(3) Uani 1 8 d . . .
C31 C 0.3402(11) 0.7345(7) 0.3663(6) 0.043(3) Uani 1 8 d . . .
H31 H 0.3314 0.7832 0.3787 0.051 Uiso 1 8 calc R . .
C32 C 0.4631(13) 0.7090(9) 0.3569(7) 0.062(4) Uani 1 8 d . . .
H32 H 0.5372 0.7397 0.3629 0.074 Uiso 1 8 calc R . .
C33 C 0.4726(13) 0.6358(10) 0.3380(6) 0.064(4) Uani 1 8 d . . .
H33 H 0.5547 0.6177 0.3314 0.077 Uiso 1 8 calc R . .
C34 C 0.3663(12) 0.5900(8) 0.3291(6) 0.054(4) Uani 1 8 d . . .
H34 H 0.3753 0.5415 0.3159 0.065 Uiso 1 8 calc R . .
C35 C 0.2465(11) 0.6155(7) 0.3394(5) 0.044(3) Uani 1 8 d . . .
H35 H 0.1741 0.5836 0.3344 0.053 Uiso 1 8 calc R . .

loop_
_atom_site_aniso_label
_atom_site_aniso_U_11
_atom_site_aniso_U_22
_atom_site_aniso_U_33
_atom_site_aniso_U_23
_atom_site_aniso_U_13
_atom_site_aniso_U_12
Cu1 0.0487(13) 0.0379(12) 0.0465(11) 0.000 0.0090(10) 0.000
Br1 0.0676(9) 0.0464(8) 0.0512(7) -0.0070(6) 0.0195(7) -0.0033(7)
Br2 0.0645(9) 0.0595(9) 0.0671(9) 0.0189(7) 0.0223(7) 0.0191(8)
P1 0.0337(16) 0.0318(16) 0.0238(13) 0.0007(12) 0.0027(12) 0.0044(13)
C1 0.024(6) 0.033(6) 0.030(5) 0.004(5) 0.003(4) 0.005(5)
C10 0.035(6) 0.040(7) 0.024(5) -0.006(5) 0.006(5) -0.009(5)
C11 0.050(8) 0.043(7) 0.040(6) 0.001(6) 0.008(6) 0.002(6)
C12 0.052(8) 0.067(10) 0.062(8) 0.002(7) 0.030(7) -0.003(8)
C13 0.095(12) 0.055(9) 0.044(7) 0.000(7) 0.023(8) -0.038(9)
C14 0.073(10) 0.053(9) 0.048(7) 0.008(7) -0.005(8) -0.008(8)
C15 0.065(8) 0.043(8) 0.028(6) 0.011(5) 0.000(6) 0.003(7)
C20 0.020(5) 0.034(6) 0.033(5) -0.002(5) 0.000(4) 0.006(5)
C21 0.042(7) 0.046(8) 0.056(7) -0.009(6) 0.028(6) -0.008(6)
C22 0.061(9) 0.036(8) 0.091(10) 0.007(8) 0.022(8) 0.004(7)
C23 0.068(10) 0.028(8) 0.098(11) -0.031(8) 0.002(9) 0.007(7)
C24 0.067(9) 0.036(8) 0.052(7) -0.015(6) -0.002(7) 0.010(7)
C25 0.037(6) 0.046(8) 0.031(6) 0.002(5) -0.004(5) 0.012(6)
C30 0.028(6) 0.048(7) 0.027(5) 0.003(5) 0.002(5) 0.004(6)
C31 0.037(7) 0.033(7) 0.059(7) 0.015(6) 0.012(6) 0.004(6)
C32 0.033(7) 0.069(11) 0.081(10) 0.010(8) 0.005(7) -0.006(7)
C33 0.039(8) 0.106(14) 0.048(7) 0.014(8) 0.010(6) 0.003(9)
C34 0.033(7) 0.074(10) 0.053(7) -0.010(7) 0.004(6) 0.028(7)
C35 0.034(7) 0.052(8) 0.041(6) -0.008(6) -0.009(5) -0.006(6)

loop_
_geom_bond_atom_site_label_1
_geom_bond_atom_site_label_2
_geom_bond_distance
_geom_bond_site_symmetry_2
_geom_bond_publ_flag
Cu1 Br1 2.372(2) . ?
Cu1 Br1 2.372(2) 2_655 ?
Cu1 Br2 2.426(2) 2_655 ?
Cu1 Br2 2.426(2) . ?
P1 C30 1.773(11) . ?
P1 C20 1.783(11) . ?
P1 C10 1.783(10) . ?
P1 C1 1.802(9) . ?
C1 C1 1.328(18) 2 ?
C10 C15 1.381(15) . ?
C10 C11 1.381(15) . ?
C11 C12 1.394(16) . ?
C12 C13 1.390(19) . ?
C13 C14 1.36(2) . ?
C14 C15 1.386(17) . ?
C20 C25 1.381(14) . ?
C20 C21 1.400(16) . ?
C21 C22 1.372(17) . ?
C22 C23 1.360(18) . ?
C23 C24 1.348(18) . ?
C24 C25 1.382(16) . ?
C30 C31 1.389(15) . ?
C30 C35 1.401(16) . ?
C31 C32 1.380(17) . ?
C32 C33 1.39(2) . ?
C33 C34 1.352(19) . ?
C34 C35 1.356(15) . ?
